data_7713620
loop_
_publ_author_name
'Faraonov, Maxim A.'
'Yudanova, Evgeniya I.'
'Kuzmin, Alexey V.'
'Yakushev, Ilya A.'
'Khasanov, Salavat S.'
'Otsuka, Akihiro'
'Yamochi, Hideki'
'Kitagawa, Hiroshi'
'Konarev, Dmitri V.'

_publ_section_title
;
 Bimetallic neutral and anionic complexes of transition metal (Co, Mn)
 carbonyls with indium (III) phthalocyanine
;
_journal_name_full 'Dalton Transactions'
_journal_paper_doi 10.1039/D3DT01498C
_journal_year 2023
_chemical_formula_moiety 'C37 H16 In Mn N8 O5, C20 H30 Cr, 2(C6 H4 Cl2)'
_chemical_formula_sum 'C69 H54 Cl4 Cr In Mn N8 O5'
_chemical_formula_weight 1438.76
_space_group_crystal_system tetragonal
_space_group_IT_number 92
_space_group_name_Hall 'P 4abw 2nw'
_space_group_name_H-M_alt 'P 41 21 2'
_atom_sites_solution_hydrogens geom
_atom_sites_solution_primary direct
_audit_creation_method SHELXL-2018/3
_audit_update_record
;
2023-04-02 deposited with the CCDC.	2023-07-18 downloaded from the CCDC.
;
_cell_angle_alpha 90
_cell_angle_beta 90
_cell_angle_gamma 90
_cell_formula_units_Z 4
_cell_length_a 13.0873(4)
_cell_length_b 13.0873(4)
_cell_length_c 36.3217(13)
_cell_measurement_reflns_used 9926
_cell_measurement_temperature 150(2)
_cell_measurement_theta_max 28.39
_cell_measurement_theta_min 2.20
_cell_volume 6221.1(3)
_computing_cell_refinement 'Bruker SAINT'
_computing_data_collection 'Bruker APEX3'
_computing_data_reduction 'Bruker SAINT'
_computing_publication_material 'Bruker SHELXTL'
_computing_structure_refinement 'SHELXL-2018/3 (Sheldrick, 2018)'
_computing_structure_solution 'SHELXT-2014/5 (Sheldrick, 2014)'
_diffrn_ambient_temperature 150(2)
_diffrn_measured_fraction_theta_full 0.999
_diffrn_measured_fraction_theta_max 0.999
_diffrn_measurement_device_type 'Bruker D8 Venture'
_diffrn_measurement_method '\f and \w scans'
_diffrn_radiation_type MoK\a
_diffrn_radiation_wavelength 0.71073
_diffrn_reflns_av_R_equivalents 0.0644
_diffrn_reflns_av_unetI/netI 0.0232
_diffrn_reflns_Laue_measured_fraction_full 0.999
_diffrn_reflns_Laue_measured_fraction_max 0.999
_diffrn_reflns_limit_h_max 18
_diffrn_reflns_limit_h_min -18
_diffrn_reflns_limit_k_max 18
_diffrn_reflns_limit_k_min -18
_diffrn_reflns_limit_l_max 51
_diffrn_reflns_limit_l_min -51
_diffrn_reflns_number 245941
_diffrn_reflns_point_group_measured_fraction_full 1.000
_diffrn_reflns_point_group_measured_fraction_max 0.999
_diffrn_reflns_theta_full 25.242
_diffrn_reflns_theta_max 30.555
_diffrn_reflns_theta_min 1.918
_diffrn_source 'microfocus sealed X-ray tube'
_exptl_absorpt_coefficient_mu 0.970
_exptl_absorpt_correction_T_max 0.7461
_exptl_absorpt_correction_T_min 0.6732
_exptl_absorpt_correction_type multi-scan
_exptl_absorpt_process_details 'SADABS (Bruker, 2016)'
_exptl_crystal_colour black
_exptl_crystal_density_diffrn 1.536
_exptl_crystal_density_meas ?
_exptl_crystal_description prism
_exptl_crystal_F_000 2920
_exptl_crystal_size_max 0.210
_exptl_crystal_size_mid 0.160
_exptl_crystal_size_min 0.130
_refine_diff_density_max 0.670
_refine_diff_density_min -0.812
_refine_diff_density_rms 0.074
_refine_ls_abs_structure_details
;
 Flack x determined using 3519 quotients [(I+)-(I-)]/[(I+)+(I-)]
 (Parsons, Flack and Wagner, Acta Cryst. B69 (2013) 249-259).
;
_refine_ls_abs_structure_Flack 0.000(5)
_refine_ls_extinction_method none
_refine_ls_goodness_of_fit_ref 1.072
_refine_ls_hydrogen_treatment constr
_refine_ls_matrix_type full
_refine_ls_number_parameters 409
_refine_ls_number_reflns 9542
_refine_ls_number_restraints 0
_refine_ls_restrained_S_all 1.072
_refine_ls_R_factor_all 0.0383
_refine_ls_R_factor_gt 0.0334
_refine_ls_shift/su_max 0.002
_refine_ls_shift/su_mean 0.000
_refine_ls_structure_factor_coef Fsqd
_refine_ls_weighting_details 'w=1/[\s^2^(Fo^2^)+(0.0445P)^2^+3.6884P] where P=(Fo^2^+2Fc^2^)/3'
_refine_ls_weighting_scheme calc
_refine_ls_wR_factor_gt 0.0845
_refine_ls_wR_factor_ref 0.0864
_reflns_Friedel_coverage 0.745
_reflns_Friedel_fraction_full 1.000
_reflns_Friedel_fraction_max 1.000
_reflns_number_gt 8723
_reflns_number_total 9542
_reflns_threshold_expression 'I > 2\s(I)'
_cod_data_source_file d3dt01498c2.cif
_cod_data_source_block 22ma03
_cod_depositor_comments
;
The following automatic conversions were performed:

data item '_exptl_crystal_density_meas' value 'not measured' was
changed to '?' -- the value is perceived as not measured.

Automatic conversion script
Id: cif_fix_values 8170 2020-07-09 18:12:32Z antanas 
;
_cod_original_cell_volume 6221.1(4)
_cod_database_code 7713620
_shelx_shelxl_version_number 2018/3
_shelx_space_group_comment
;
The symmetry employed for this shelxl refinement is uniquely defined
by the following loop, which should always be used as a source of
symmetry information in preference to the above space-group names.
They are only intended as comments.
;
_shelx_estimated_absorpt_t_min 0.822
_shelx_estimated_absorpt_t_max 0.884

loop_
_space_group_symop_operation_xyz
'x, y, z'
'-x, -y, z+1/2'
'-y+1/2, x+1/2, z+1/4'
'y+1/2, -x+1/2, z+3/4'
'-x+1/2, y+1/2, -z+1/4'
'x+1/2, -y+1/2, -z+3/4'
'y, x, -z'
'-y, -x, -z+1/2'

loop_
_atom_site_label
_atom_site_type_symbol
_atom_site_fract_x
_atom_site_fract_y
_atom_site_fract_z
_atom_site_U_iso_or_equiv
_atom_site_adp_type
_atom_site_occupancy
_atom_site_site_symmetry_order
_atom_site_calc_flag
_atom_site_refinement_flags_posn
_atom_site_refinement_flags_adp
_atom_site_refinement_flags_occupancy
_atom_site_disorder_assembly
_atom_site_disorder_group
In1 In 0.81876(2) 0.81876(2) 0.500000 0.02010(7) Uani 1 2 d S T P . .
Mn1 Mn 0.96192(4) 0.96192(4) 0.500000 0.02556(13) Uani 1 2 d S T P . .
O1 O 1.1212(2) 1.1212(2) 0.500000 0.0558(12) Uani 1 2 d S T P . .
O2 O 1.1103(3) 0.7949(3) 0.51309(9) 0.0540(9) Uani 1 1 d . . . . .
O3 O 0.9642(3) 0.9085(3) 0.42033(8) 0.0474(7) Uani 1 1 d . . . . .
N1 N 0.66368(18) 0.87975(19) 0.50289(7) 0.0229(4) Uani 1 1 d . . . . .
N2 N 0.6206(2) 0.8880(2) 0.43741(7) 0.0238(5) Uani 1 1 d . . . . .
N3 N 0.7676(2) 0.7774(2) 0.44498(6) 0.0231(5) Uani 1 1 d . . . . .
N4 N 0.8892(2) 0.6440(2) 0.42997(7) 0.0251(5) Uani 1 1 d . . . . .
C1 C 1.0598(3) 1.0598(3) 0.500000 0.0368(10) Uani 1 2 d S T P . .
C2 C 1.0536(3) 0.8568(3) 0.50820(9) 0.0353(8) Uani 1 1 d . . . . .
C3 C 0.9636(3) 0.9293(3) 0.45070(10) 0.0330(7) Uani 1 1 d . . . . .
C4 C 0.6165(2) 0.9108(2) 0.53494(8) 0.0236(6) Uani 1 1 d . . . . .
C5 C 0.5233(3) 0.9619(2) 0.52546(9) 0.0260(6) Uani 1 1 d . . . . .
C6 C 0.4445(3) 1.0036(3) 0.54671(10) 0.0313(7) Uani 1 1 d . . . . .
H6 H 0.450040 1.007126 0.572761 0.038 Uiso 1 1 calc R U . . .
C7 C 0.3584(3) 1.0395(3) 0.52897(11) 0.0358(8) Uani 1 1 d . . . . .
H7 H 0.304147 1.067950 0.542995 0.043 Uiso 1 1 calc R U . . .
C8 C 0.3500(3) 1.0346(3) 0.49020(10) 0.0334(7) Uani 1 1 d . . . . .
H8 H 0.289600 1.058866 0.478599 0.040 Uiso 1 1 calc R U . . .
C9 C 0.4280(3) 0.9951(3) 0.46893(10) 0.0294(7) Uani 1 1 d . . . . .
H9 H 0.422498 0.992584 0.442869 0.035 Uiso 1 1 calc R U . . .
C10 C 0.5151(2) 0.9591(2) 0.48685(9) 0.0243(6) Uani 1 1 d . . . . .
C11 C 0.6040(2) 0.9078(2) 0.47348(8) 0.0232(6) Uani 1 1 d . . . . .
C12 C 0.6937(2) 0.8282(2) 0.42519(8) 0.0232(6) Uani 1 1 d . . . . .
C13 C 0.7029(2) 0.7986(2) 0.38638(8) 0.0240(6) Uani 1 1 d . . . . .
C14 C 0.6423(3) 0.8226(3) 0.35612(8) 0.0289(6) Uani 1 1 d . . . . .
H14 H 0.585951 0.867961 0.358067 0.035 Uiso 1 1 calc R U . . .
C15 C 0.6685(3) 0.7766(3) 0.32280(9) 0.0345(7) Uani 1 1 d . . . . .
H15 H 0.628937 0.790974 0.301484 0.041 Uiso 1 1 calc R U . . .
C16 C 0.7513(3) 0.7102(3) 0.32005(9) 0.0358(8) Uani 1 1 d . . . . .
H16 H 0.767324 0.680550 0.296889 0.043 Uiso 1 1 calc R U . . .
C17 C 0.8110(3) 0.6865(3) 0.35048(8) 0.0328(7) Uani 1 1 d . . . . .
H17 H 0.867695 0.641521 0.348558 0.039 Uiso 1 1 calc R U . . .
C18 C 0.7844(3) 0.7312(2) 0.38396(8) 0.0254(6) Uani 1 1 d . . . . .
C19 C 0.8227(3) 0.7150(2) 0.42148(8) 0.0242(5) Uani 1 1 d . . . . .
Cr1 Cr 0.46338(4) 0.46338(4) 0.500000 0.02656(14) Uani 1 2 d S T P . .
C20 C 0.4213(3) 0.5981(3) 0.53273(10) 0.0380(8) Uani 1 1 d . . . . .
C21 C 0.4284(5) 0.7062(3) 0.51838(15) 0.0607(14) Uani 1 1 d . . . . .
H21A H 0.497703 0.718983 0.509220 0.091 Uiso 1 1 calc R U . . .
H21B H 0.412937 0.754276 0.538319 0.091 Uiso 1 1 calc R U . . .
H21C H 0.379273 0.715632 0.498315 0.091 Uiso 1 1 calc R U . . .
C22 C 0.4987(3) 0.5431(3) 0.55179(11) 0.0417(9) Uani 1 1 d . . . . .
C23 C 0.6024(4) 0.5820(5) 0.56290(15) 0.0680(16) Uani 1 1 d . . . . .
H23A H 0.648609 0.524041 0.566714 0.102 Uiso 1 1 calc R U . . .
H23B H 0.596470 0.621149 0.585795 0.102 Uiso 1 1 calc R U . . .
H23C H 0.629592 0.626077 0.543419 0.102 Uiso 1 1 calc R U . . .
C24 C 0.4596(3) 0.4441(3) 0.56033(9) 0.0336(7) Uani 1 1 d . . . . .
C25 C 0.5136(4) 0.3629(4) 0.58131(12) 0.0481(11) Uani 1 1 d . . . . .
H25A H 0.493964 0.295770 0.571653 0.072 Uiso 1 1 calc R U . . .
H25B H 0.494720 0.367343 0.607376 0.072 Uiso 1 1 calc R U . . .
H25C H 0.587533 0.371998 0.578739 0.072 Uiso 1 1 calc R U . . .
C26 C 0.3579(3) 0.4391(3) 0.54636(9) 0.0289(6) Uani 1 1 d . . . . .
C27 C 0.2879(3) 0.3502(3) 0.55005(11) 0.0393(8) Uani 1 1 d . . . . .
H27A H 0.244365 0.345524 0.528159 0.059 Uiso 1 1 calc R U . . .
H27B H 0.245020 0.359029 0.571948 0.059 Uiso 1 1 calc R U . . .
H27C H 0.328068 0.287336 0.552492 0.059 Uiso 1 1 calc R U . . .
C28 C 0.3345(3) 0.5338(3) 0.52930(9) 0.0311(7) Uani 1 1 d . . . . .
C29 C 0.2358(3) 0.5618(3) 0.51124(11) 0.0401(9) Uani 1 1 d . . . . .
H29A H 0.248481 0.612910 0.492038 0.060 Uiso 1 1 calc R U . . .
H29B H 0.189029 0.590226 0.529663 0.060 Uiso 1 1 calc R U . . .
H29C H 0.205155 0.500812 0.500174 0.060 Uiso 1 1 calc R U . . .
Cl1S Cl 0.39375(12) 0.56123(14) 0.64494(4) 0.0748(5) Uani 1 1 d . . . . .
Cl2S Cl 0.41550(12) 0.78864(13) 0.61635(5) 0.0742(4) Uani 1 1 d . . . . .
C1S C 0.2921(3) 0.6229(4) 0.62494(11) 0.0469(10) Uani 1 1 d . . . . .
C2S C 0.3005(4) 0.7228(4) 0.61275(12) 0.0500(11) Uani 1 1 d . . . . .
C3S C 0.2177(5) 0.7718(5) 0.59748(14) 0.0628(13) Uani 1 1 d . . . . .
H3S H 0.222966 0.840248 0.588960 0.075 Uiso 1 1 calc R U . . .
C4S C 0.1266(4) 0.7186(5) 0.59487(14) 0.0633(15) Uani 1 1 d . . . . .
H4S H 0.068304 0.751841 0.584891 0.076 Uiso 1 1 calc R U . . .
C5S C 0.1184(4) 0.6192(5) 0.60632(12) 0.0539(12) Uani 1 1 d . . . . .
H5S H 0.054865 0.584530 0.604116 0.065 Uiso 1 1 calc R U . . .
C6S C 0.1989(4) 0.5708(4) 0.62052(13) 0.0576(12) Uani 1 1 d . . . . .
H6S H 0.193272 0.501144 0.627656 0.069 Uiso 1 1 calc R U . . .

loop_
_atom_site_aniso_label
_atom_site_aniso_U_11
_atom_site_aniso_U_22
_atom_site_aniso_U_33
_atom_site_aniso_U_23
_atom_site_aniso_U_13
_atom_site_aniso_U_12
In1 0.02081(8) 0.02081(8) 0.01869(11) -0.00108(8) 0.00108(8) 0.00013(11)
Mn1 0.02367(18) 0.02367(18) 0.0293(3) -0.0010(2) 0.0010(2) 0.0000(2)
O1 0.0325(12) 0.0325(12) 0.103(4) -0.0075(19) 0.0075(19) -0.0037(15)
O2 0.0589(19) 0.059(2) 0.0442(15) -0.0026(14) -0.0025(14) 0.0275(16)
O3 0.0608(19) 0.0496(17) 0.0317(13) 0.0010(12) 0.0071(13) -0.0114(15)
N1 0.0238(11) 0.0238(10) 0.0212(10) -0.0001(9) 0.0021(10) 0.0013(8)
N2 0.0263(13) 0.0215(12) 0.0236(11) 0.0009(9) -0.0005(10) 0.0011(10)
N3 0.0265(13) 0.0233(12) 0.0193(10) -0.0032(9) -0.0002(9) 0.0014(9)
N4 0.0270(13) 0.0264(12) 0.0220(11) -0.0022(10) 0.0024(10) 0.0011(11)
C1 0.0284(13) 0.0284(13) 0.054(3) -0.0036(18) 0.0036(18) 0.0036(17)
C2 0.0409(19) 0.0370(18) 0.0281(17) -0.0043(13) -0.0002(13) 0.0026(16)
C3 0.0360(18) 0.0288(16) 0.0343(17) 0.0031(13) 0.0043(14) -0.0017(14)
C4 0.0233(14) 0.0237(14) 0.0237(13) -0.0015(11) 0.0030(11) 0.0005(11)
C5 0.0273(15) 0.0221(14) 0.0286(14) 0.0006(12) 0.0027(12) 0.0002(12)
C6 0.0322(17) 0.0293(16) 0.0323(16) 0.0004(13) 0.0066(13) 0.0050(14)
C7 0.0288(16) 0.0346(18) 0.044(2) -0.0005(15) 0.0075(14) 0.0098(15)
C8 0.0250(15) 0.0310(16) 0.0441(19) 0.0031(13) -0.0007(13) 0.0050(12)
C9 0.0297(16) 0.0260(15) 0.0324(16) 0.0020(13) -0.0009(13) 0.0022(13)
C10 0.0234(14) 0.0210(13) 0.0284(14) 0.0003(11) 0.0011(11) 0.0023(11)
C11 0.0245(14) 0.0198(13) 0.0252(13) 0.0019(11) -0.0001(11) 0.0001(11)
C12 0.0260(14) 0.0225(13) 0.0213(12) 0.0003(10) -0.0001(10) -0.0022(13)
C13 0.0264(15) 0.0226(14) 0.0231(13) 0.0008(10) 0.0013(10) -0.0036(11)
C14 0.0341(15) 0.0288(15) 0.0239(13) 0.0016(13) -0.0028(11) -0.0037(14)
C15 0.045(2) 0.0374(17) 0.0213(13) 0.0019(12) -0.0071(14) -0.0010(16)
C16 0.051(2) 0.0351(18) 0.0213(14) -0.0040(12) 0.0009(13) 0.0041(16)
C17 0.0466(19) 0.0294(15) 0.0225(13) -0.0027(12) 0.0047(13) 0.0026(17)
C18 0.0312(15) 0.0236(14) 0.0213(13) -0.0004(11) 0.0032(11) -0.0010(12)
C19 0.0266(14) 0.0241(13) 0.0218(12) -0.0010(10) 0.0018(12) -0.0008(12)
Cr1 0.0271(2) 0.0271(2) 0.0255(3) -0.0044(2) 0.0044(2) -0.0060(3)
C20 0.048(2) 0.0318(18) 0.0342(17) -0.0111(14) 0.0081(15) -0.0083(16)
C21 0.087(4) 0.027(2) 0.068(3) -0.0112(19) 0.021(3) -0.015(2)
C22 0.0400(19) 0.049(2) 0.0365(18) -0.0160(16) 0.0024(15) -0.0134(17)
C23 0.054(3) 0.086(4) 0.064(3) -0.027(3) -0.006(2) -0.030(3)
C24 0.0312(17) 0.046(2) 0.0240(13) -0.0051(13) -0.0016(12) -0.0015(15)
C25 0.042(2) 0.069(3) 0.033(2) 0.0009(19) -0.0066(16) 0.012(2)
C26 0.0300(16) 0.0336(17) 0.0232(13) -0.0005(12) 0.0050(12) 0.0000(13)
C27 0.0332(18) 0.044(2) 0.0407(18) 0.0119(16) 0.0038(15) -0.0066(15)
C28 0.0372(19) 0.0299(15) 0.0262(14) -0.0039(12) 0.0069(13) 0.0015(14)
C29 0.039(2) 0.043(2) 0.0383(18) 0.0049(15) 0.0022(15) 0.0090(16)
Cl1S 0.0594(8) 0.1006(12) 0.0643(8) 0.0100(7) -0.0058(6) 0.0307(8)
Cl2S 0.0593(8) 0.0783(10) 0.0849(10) -0.0156(8) -0.0106(7) -0.0136(7)
C1S 0.041(2) 0.067(3) 0.0319(18) -0.0013(18) 0.0049(15) 0.012(2)
C2S 0.050(3) 0.060(3) 0.041(2) -0.0141(18) 0.0047(17) -0.003(2)
C3S 0.072(4) 0.068(3) 0.049(2) -0.007(2) -0.010(2) 0.007(3)
C4S 0.051(3) 0.100(5) 0.039(2) -0.005(3) -0.005(2) 0.018(3)
C5S 0.044(2) 0.088(4) 0.0295(18) -0.006(2) 0.0071(17) -0.011(2)
C6S 0.064(3) 0.066(3) 0.043(2) 0.005(2) 0.016(2) -0.001(2)

loop_
_atom_type_symbol
_atom_type_description
_atom_type_scat_dispersion_real
_atom_type_scat_dispersion_imag
_atom_type_scat_source
C C 0.0033 0.0016 'International Tables Vol C Tables 4.2.6.8 and 6.1.1.4'
H H 0.0000 0.0000 'International Tables Vol C Tables 4.2.6.8 and 6.1.1.4'
Cl Cl 0.1484 0.1585 'International Tables Vol C Tables 4.2.6.8 and 6.1.1.4'
Cr Cr 0.3209 0.6236 'International Tables Vol C Tables 4.2.6.8 and 6.1.1.4'
In In -0.7276 1.3100 'International Tables Vol C Tables 4.2.6.8 and 6.1.1.4'
Mn Mn 0.3368 0.7283 'International Tables Vol C Tables 4.2.6.8 and 6.1.1.4'
N N 0.0061 0.0033 'International Tables Vol C Tables 4.2.6.8 and 6.1.1.4'
O O 0.0106 0.0060 'International Tables Vol C Tables 4.2.6.8 and 6.1.1.4'

loop_
_geom_angle_atom_site_label_1
_geom_angle_atom_site_label_2
_geom_angle_atom_site_label_3
_geom_angle
_geom_angle_site_symmetry_1
_geom_angle_site_symmetry_3
_geom_angle_publ_flag
N3 In1 N3 133.65(13) 7_556 . ?
N3 In1 N1 80.64(10) 7_556 . ?
N3 In1 N1 81.30(10) . . ?
N3 In1 N1 81.31(10) 7_556 7_556 ?
N3 In1 N1 80.64(10) . 7_556 ?
N1 In1 N1 133.00(13) . 7_556 ?
N3 In1 Mn1 113.18(7) 7_556 . ?
N3 In1 Mn1 113.17(7) . . ?
N1 In1 Mn1 113.50(6) . . ?
N1 In1 Mn1 113.50(6) 7_556 . ?
C1 Mn1 C3 98.94(12) . 7_556 ?
C1 Mn1 C3 98.94(12) . . ?
C3 Mn1 C3 162.1(2) 7_556 . ?
C1 Mn1 C2 93.85(13) . . ?
C3 Mn1 C2 90.16(16) 7_556 . ?
C3 Mn1 C2 88.64(15) . . ?
C1 Mn1 C2 93.85(13) . 7_556 ?
C3 Mn1 C2 88.64(15) 7_556 7_556 ?
C3 Mn1 C2 90.16(16) . 7_556 ?
C2 Mn1 C2 172.3(3) . 7_556 ?
C1 Mn1 In1 180.00(3) . . ?
C3 Mn1 In1 81.06(12) 7_556 . ?
C3 Mn1 In1 81.06(12) . . ?
C2 Mn1 In1 86.15(13) . . ?
C2 Mn1 In1 86.15(13) 7_556 . ?
C11 N1 C4 108.9(3) . . ?
C11 N1 In1 126.1(2) . . ?
C4 N1 In1 124.4(2) . . ?
C12 N2 C11 123.9(3) . . ?
C12 N3 C19 109.2(2) . . ?
C12 N3 In1 125.2(2) . . ?
C19 N3 In1 123.5(2) . . ?
C19 N4 C4 123.3(3) . 7_556 ?
O1 C1 Mn1 180.0(4) . . ?
O2 C2 Mn1 178.7(4) . . ?
O3 C3 Mn1 179.4(4) . . ?
N4 C4 N1 127.9(3) 7_556 . ?
N4 C4 C5 123.3(3) 7_556 . ?
N1 C4 C5 108.4(3) . . ?
C6 C5 C10 120.2(3) . . ?
C6 C5 C4 132.6(3) . . ?
C10 C5 C4 107.0(3) . . ?
C7 C6 C5 118.5(3) . . ?
C7 C6 H6 120.8 . . ?
C5 C6 H6 120.8 . . ?
C6 C7 C8 120.9(3) . . ?
C6 C7 H7 119.5 . . ?
C8 C7 H7 119.5 . . ?
C9 C8 C7 121.1(3) . . ?
C9 C8 H8 119.5 . . ?
C7 C8 H8 119.5 . . ?
C8 C9 C10 118.0(3) . . ?
C8 C9 H9 121.0 . . ?
C10 C9 H9 121.0 . . ?
C9 C10 C5 121.2(3) . . ?
C9 C10 C11 131.8(3) . . ?
C5 C10 C11 106.8(3) . . ?
N2 C11 N1 127.7(3) . . ?
N2 C11 C10 123.3(3) . . ?
N1 C11 C10 108.9(3) . . ?
N2 C12 N3 128.6(3) . . ?
N2 C12 C13 122.8(3) . . ?
N3 C12 C13 108.4(3) . . ?
C18 C13 C14 122.1(3) . . ?
C18 C13 C12 107.0(3) . . ?
C14 C13 C12 130.8(3) . . ?
C13 C14 C15 116.7(3) . . ?
C13 C14 H14 121.7 . . ?
C15 C14 H14 121.7 . . ?
C16 C15 C14 121.5(3) . . ?
C16 C15 H15 119.3 . . ?
C14 C15 H15 119.3 . . ?
C17 C16 C15 121.3(3) . . ?
C17 C16 H16 119.3 . . ?
C15 C16 H16 119.3 . . ?
C16 C17 C18 117.4(3) . . ?
C16 C17 H17 121.3 . . ?
C18 C17 H17 121.3 . . ?
C13 C18 C17 120.9(3) . . ?
C13 C18 C19 107.2(3) . . ?
C17 C18 C19 131.6(3) . . ?
N4 C19 N3 128.3(3) . . ?
N4 C19 C18 123.2(3) . . ?
N3 C19 C18 108.0(3) . . ?
C20 Cr1 C20 134.0(2) . 7_556 ?
C20 Cr1 C28 169.58(15) . 7_556 ?
C20 Cr1 C28 37.69(14) 7_556 7_556 ?
C20 Cr1 C28 37.69(14) . . ?
C20 Cr1 C28 169.58(15) 7_556 . ?
C28 Cr1 C28 151.50(19) 7_556 . ?
C20 Cr1 C26 151.81(15) . 7_556 ?
C20 Cr1 C26 62.92(14) 7_556 7_556 ?
C28 Cr1 C26 37.67(13) 7_556 7_556 ?
C28 Cr1 C26 121.52(13) . 7_556 ?
C20 Cr1 C26 62.92(14) . . ?
C20 Cr1 C26 151.81(15) 7_556 . ?
C28 Cr1 C26 121.52(13) 7_556 . ?
C28 Cr1 C26 37.67(13) . . ?
C26 Cr1 C26 113.84(19) 7_556 . ?
C20 Cr1 C22 114.40(15) . 7_556 ?
C20 Cr1 C22 37.74(16) 7_556 7_556 ?
C28 Cr1 C22 63.13(15) 7_556 7_556 ?
C28 Cr1 C22 133.65(15) . 7_556 ?
C26 Cr1 C22 63.01(14) 7_556 7_556 ?
C26 Cr1 C22 169.17(15) . 7_556 ?
C20 Cr1 C22 37.74(16) . . ?
C20 Cr1 C22 114.40(15) 7_556 . ?
C28 Cr1 C22 133.65(15) 7_556 . ?
C28 Cr1 C22 63.13(15) . . ?
C26 Cr1 C22 169.17(15) 7_556 . ?
C26 Cr1 C22 63.00(14) . . ?
C22 Cr1 C22 122.1(2) 7_556 . ?
C20 Cr1 C24 121.80(15) . 7_556 ?
C20 Cr1 C24 63.15(15) 7_556 7_556 ?
C28 Cr1 C24 63.23(14) 7_556 7_556 ?
C28 Cr1 C24 113.76(14) . 7_556 ?
C26 Cr1 C24 37.75(13) 7_556 7_556 ?
C26 Cr1 C24 133.26(14) . 7_556 ?
C22 Cr1 C24 37.79(15) 7_556 7_556 ?
C22 Cr1 C24 152.09(16) . 7_556 ?
C20 Cr1 C24 63.15(15) . . ?
C20 Cr1 C24 121.80(15) 7_556 . ?
C28 Cr1 C24 113.76(14) 7_556 . ?
C28 Cr1 C24 63.23(14) . . ?
C26 Cr1 C24 133.26(14) 7_556 . ?
C26 Cr1 C24 37.75(13) . . ?
C22 Cr1 C24 152.09(16) 7_556 . ?
C22 Cr1 C24 37.79(15) . . ?
C24 Cr1 C24 168.92(19) 7_556 . ?
C28 C20 C22 108.2(3) . . ?
C28 C20 C21 125.1(4) . . ?
C22 C20 C21 126.7(4) . . ?
C28 C20 Cr1 71.2(2) . . ?
C22 C20 Cr1 71.3(2) . . ?
C21 C20 Cr1 123.4(3) . . ?
C20 C21 H21A 109.5 . . ?
C20 C21 H21B 109.5 . . ?
H21A C21 H21B 109.5 . . ?
C20 C21 H21C 109.5 . . ?
H21A C21 H21C 109.5 . . ?
H21B C21 H21C 109.5 . . ?
C20 C22 C24 108.0(3) . . ?
C20 C22 C23 127.0(4) . . ?
C24 C22 C23 124.9(5) . . ?
C20 C22 Cr1 71.0(2) . . ?
C24 C22 Cr1 71.33(19) . . ?
C23 C22 Cr1 125.4(3) . . ?
C22 C23 H23A 109.5 . . ?
C22 C23 H23B 109.5 . . ?
H23A C23 H23B 109.5 . . ?
C22 C23 H23C 109.5 . . ?
H23A C23 H23C 109.5 . . ?
H23B C23 H23C 109.5 . . ?
C26 C24 C22 107.4(3) . . ?
C26 C24 C25 126.3(4) . . ?
C22 C24 C25 126.2(4) . . ?
C26 C24 Cr1 70.90(18) . . ?
C22 C24 Cr1 70.9(2) . . ?
C25 C24 Cr1 125.5(3) . . ?
C24 C25 H25A 109.5 . . ?
C24 C25 H25B 109.5 . . ?
H25A C25 H25B 109.5 . . ?
C24 C25 H25C 109.5 . . ?
H25A C25 H25C 109.5 . . ?
H25B C25 H25C 109.5 . . ?
C28 C26 C24 108.4(3) . . ?
C28 C26 C27 126.1(3) . . ?
C24 C26 C27 125.4(3) . . ?
C28 C26 Cr1 71.03(19) . . ?
C24 C26 Cr1 71.36(19) . . ?
C27 C26 Cr1 124.7(3) . . ?
C26 C27 H27A 109.5 . . ?
C26 C27 H27B 109.5 . . ?
H27A C27 H27B 109.5 . . ?
C26 C27 H27C 109.5 . . ?
H27A C27 H27C 109.5 . . ?
H27B C27 H27C 109.5 . . ?
C20 C28 C26 107.9(3) . . ?
C20 C28 C29 125.8(4) . . ?
C26 C28 C29 126.4(3) . . ?
C20 C28 Cr1 71.1(2) . . ?
C26 C28 Cr1 71.3(2) . . ?
C29 C28 Cr1 123.6(2) . . ?
C28 C29 H29A 109.5 . . ?
C28 C29 H29B 109.5 . . ?
H29A C29 H29B 109.5 . . ?
C28 C29 H29C 109.5 . . ?
H29A C29 H29C 109.5 . . ?
H29B C29 H29C 109.5 . . ?
C2S C1S C6S 119.3(4) . . ?
C2S C1S Cl1S 121.2(4) . . ?
C6S C1S Cl1S 119.5(4) . . ?
C3S C2S C1S 120.5(5) . . ?
C3S C2S Cl2S 118.7(4) . . ?
C1S C2S Cl2S 120.8(4) . . ?
C2S C3S C4S 118.1(6) . . ?
C2S C3S H3S 120.9 . . ?
C4S C3S H3S 120.9 . . ?
C5S C4S C3S 121.7(5) . . ?
C5S C4S H4S 119.2 . . ?
C3S C4S H4S 119.2 . . ?
C6S C5S C4S 120.4(5) . . ?
C6S C5S H5S 119.8 . . ?
C4S C5S H5S 119.8 . . ?
C5S C6S C1S 119.9(5) . . ?
C5S C6S H6S 120.0 . . ?
C1S C6S H6S 120.0 . . ?

loop_
_geom_bond_atom_site_label_1
_geom_bond_atom_site_label_2
_geom_bond_distance
_geom_bond_site_symmetry_2
_geom_bond_publ_flag
In1 N3 2.176(2) 7_556 ?
In1 N3 2.176(2) . ?
In1 N1 2.183(2) . ?
In1 N1 2.183(2) 7_556 ?
In1 Mn1 2.6498(7) . ?
Mn1 C1 1.811(5) . ?
Mn1 C3 1.841(4) 7_556 ?
Mn1 C3 1.841(4) . ?
Mn1 C2 1.849(4) . ?
Mn1 C2 1.849(4) 7_556 ?
O1 C1 1.136(6) . ?
O2 C2 1.113(5) . ?
O3 C3 1.136(5) . ?
N1 C11 1.373(4) . ?
N1 C4 1.379(4) . ?
N2 C12 1.314(4) . ?
N2 C11 1.353(4) . ?
N3 C12 1.376(4) . ?
N3 C19 1.385(4) . ?
N4 C19 1.310(4) . ?
N4 C4 1.354(4) 7_556 ?
C4 C5 1.433(5) . ?
C5 C6 1.400(5) . ?
C5 C10 1.407(5) . ?
C6 C7 1.380(5) . ?
C6 H6 0.9500 . ?
C7 C8 1.414(6) . ?
C7 H7 0.9500 . ?
C8 C9 1.381(5) . ?
C8 H8 0.9500 . ?
C9 C10 1.395(5) . ?
C9 H9 0.9500 . ?
C10 C11 1.428(4) . ?
C12 C13 1.467(4) . ?
C13 C18 1.387(5) . ?
C13 C14 1.391(4) . ?
C14 C15 1.394(5) . ?
C14 H14 0.9500 . ?
C15 C16 1.393(6) . ?
C15 H15 0.9500 . ?
C16 C17 1.388(5) . ?
C16 H16 0.9500 . ?
C17 C18 1.394(4) . ?
C17 H17 0.9500 . ?
C18 C19 1.467(4) . ?
Cr1 C20 2.196(4) . ?
Cr1 C20 2.196(4) 7_556 ?
Cr1 C28 2.197(3) 7_556 ?
Cr1 C28 2.197(3) . ?
Cr1 C26 2.200(3) 7_556 ?
Cr1 C26 2.200(3) . ?
Cr1 C22 2.200(4) 7_556 ?
Cr1 C22 2.200(4) . ?
Cr1 C24 2.206(3) 7_556 ?
Cr1 C24 2.206(3) . ?
C20 C28 1.419(5) . ?
C20 C22 1.422(6) . ?
C20 C21 1.511(6) . ?
C21 H21A 0.9800 . ?
C21 H21B 0.9800 . ?
C21 H21C 0.9800 . ?
C22 C24 1.427(6) . ?
C22 C23 1.504(6) . ?
C23 H23A 0.9800 . ?
C23 H23B 0.9800 . ?
C23 H23C 0.9800 . ?
C24 C26 1.425(5) . ?
C24 C25 1.487(6) . ?
C25 H25A 0.9800 . ?
C25 H25B 0.9800 . ?
C25 H25C 0.9800 . ?
C26 C28 1.420(5) . ?
C26 C27 1.487(5) . ?
C27 H27A 0.9800 . ?
C27 H27B 0.9800 . ?
C27 H27C 0.9800 . ?
C28 C29 1.495(5) . ?
C29 H29A 0.9800 . ?
C29 H29B 0.9800 . ?
C29 H29C 0.9800 . ?
Cl1S C1S 1.717(5) . ?
Cl2S C2S 1.740(5) . ?
C1S C2S 1.384(7) . ?
C1S C6S 1.408(7) . ?
C2S C3S 1.375(7) . ?
C3S C4S 1.384(9) . ?
C3S H3S 0.9500 . ?
C4S C5S 1.370(9) . ?
C4S H4S 0.9500 . ?
C5S C6S 1.333(8) . ?
C5S H5S 0.9500 . ?
C6S H6S 0.9500 . ?

loop_
_geom_torsion_atom_site_label_1
_geom_torsion_atom_site_label_2
_geom_torsion_atom_site_label_3
_geom_torsion_atom_site_label_4
_geom_torsion
_geom_torsion_site_symmetry_1
_geom_torsion_site_symmetry_2
_geom_torsion_site_symmetry_3
_geom_torsion_site_symmetry_4
_geom_torsion_publ_flag
C11 N1 C4 N4 172.6(3) . . . 7_556 ?
In1 N1 C4 N4 -16.4(4) . . . 7_556 ?
C11 N1 C4 C5 -0.7(3) . . . . ?
In1 N1 C4 C5 170.3(2) . . . . ?
N4 C4 C5 C6 2.8(6) 7_556 . . . ?
N1 C4 C5 C6 176.4(4) . . . . ?
N4 C4 C5 C10 -172.7(3) 7_556 . . . ?
N1 C4 C5 C10 1.0(4) . . . . ?
C10 C5 C6 C7 1.4(5) . . . . ?
C4 C5 C6 C7 -173.6(4) . . . . ?
C5 C6 C7 C8 -0.1(6) . . . . ?
C6 C7 C8 C9 -0.9(6) . . . . ?
C7 C8 C9 C10 0.7(6) . . . . ?
C8 C9 C10 C5 0.5(5) . . . . ?
C8 C9 C10 C11 174.6(3) . . . . ?
C6 C5 C10 C9 -1.6(5) . . . . ?
C4 C5 C10 C9 174.5(3) . . . . ?
C6 C5 C10 C11 -177.0(3) . . . . ?
C4 C5 C10 C11 -0.9(4) . . . . ?
C12 N2 C11 N1 7.2(5) . . . . ?
C12 N2 C11 C10 -169.5(3) . . . . ?
C4 N1 C11 N2 -177.0(3) . . . . ?
In1 N1 C11 N2 12.2(5) . . . . ?
C4 N1 C11 C10 0.1(3) . . . . ?
In1 N1 C11 C10 -170.7(2) . . . . ?
C9 C10 C11 N2 3.0(6) . . . . ?
C5 C10 C11 N2 177.7(3) . . . . ?
C9 C10 C11 N1 -174.3(3) . . . . ?
C5 C10 C11 N1 0.5(4) . . . . ?
C11 N2 C12 N3 -1.9(5) . . . . ?
C11 N2 C12 C13 172.7(3) . . . . ?
C19 N3 C12 N2 174.1(3) . . . . ?
In1 N3 C12 N2 -21.9(5) . . . . ?
C19 N3 C12 C13 -1.2(3) . . . . ?
In1 N3 C12 C13 162.8(2) . . . . ?
N2 C12 C13 C18 -176.7(3) . . . . ?
N3 C12 C13 C18 -1.1(3) . . . . ?
N2 C12 C13 C14 -0.9(5) . . . . ?
N3 C12 C13 C14 174.7(3) . . . . ?
C18 C13 C14 C15 -1.0(5) . . . . ?
C12 C13 C14 C15 -176.2(3) . . . . ?
C13 C14 C15 C16 -0.1(6) . . . . ?
C14 C15 C16 C17 0.4(6) . . . . ?
C15 C16 C17 C18 0.4(6) . . . . ?
C14 C13 C18 C17 1.8(5) . . . . ?
C12 C13 C18 C17 178.1(3) . . . . ?
C14 C13 C18 C19 -173.5(3) . . . . ?
C12 C13 C18 C19 2.7(4) . . . . ?
C16 C17 C18 C13 -1.5(5) . . . . ?
C16 C17 C18 C19 172.6(4) . . . . ?
C4 N4 C19 N3 3.7(5) 7_556 . . . ?
C4 N4 C19 C18 -167.6(3) 7_556 . . . ?
C12 N3 C19 N4 -169.4(3) . . . . ?
In1 N3 C19 N4 26.3(5) . . . . ?
C12 N3 C19 C18 2.9(3) . . . . ?
In1 N3 C19 C18 -161.4(2) . . . . ?
C13 C18 C19 N4 169.2(3) . . . . ?
C17 C18 C19 N4 -5.4(6) . . . . ?
C13 C18 C19 N3 -3.5(4) . . . . ?
C17 C18 C19 N3 -178.2(4) . . . . ?
C28 C20 C22 C24 -0.1(4) . . . . ?
C21 C20 C22 C24 179.8(4) . . . . ?
Cr1 C20 C22 C24 -62.1(3) . . . . ?
C28 C20 C22 C23 -177.6(4) . . . . ?
C21 C20 C22 C23 2.4(7) . . . . ?
Cr1 C20 C22 C23 120.5(4) . . . . ?
C28 C20 C22 Cr1 61.9(2) . . . . ?
C21 C20 C22 Cr1 -118.1(4) . . . . ?
C20 C22 C24 C26 0.0(4) . . . . ?
C23 C22 C24 C26 177.5(4) . . . . ?
Cr1 C22 C24 C26 -61.8(2) . . . . ?
C20 C22 C24 C25 -177.7(4) . . . . ?
C23 C22 C24 C25 -0.2(6) . . . . ?
Cr1 C22 C24 C25 120.5(4) . . . . ?
C20 C22 C24 Cr1 61.8(3) . . . . ?
C23 C22 C24 Cr1 -120.6(4) . . . . ?
C22 C24 C26 C28 0.1(4) . . . . ?
C25 C24 C26 C28 177.8(4) . . . . ?
Cr1 C24 C26 C28 -61.7(2) . . . . ?
C22 C24 C26 C27 -178.4(3) . . . . ?
C25 C24 C26 C27 -0.7(6) . . . . ?
Cr1 C24 C26 C27 119.8(4) . . . . ?
C22 C24 C26 Cr1 61.8(2) . . . . ?
C25 C24 C26 Cr1 -120.5(4) . . . . ?
C22 C20 C28 C26 0.2(4) . . . . ?
C21 C20 C28 C26 -179.7(4) . . . . ?
Cr1 C20 C28 C26 62.2(2) . . . . ?
C22 C20 C28 C29 179.6(3) . . . . ?
C21 C20 C28 C29 -0.3(6) . . . . ?
Cr1 C20 C28 C29 -118.4(3) . . . . ?
C22 C20 C28 Cr1 -62.0(3) . . . . ?
C21 C20 C28 Cr1 118.1(4) . . . . ?
C24 C26 C28 C20 -0.2(4) . . . . ?
C27 C26 C28 C20 178.3(3) . . . . ?
Cr1 C26 C28 C20 -62.1(2) . . . . ?
C24 C26 C28 C29 -179.6(3) . . . . ?
C27 C26 C28 C29 -1.1(6) . . . . ?
Cr1 C26 C28 C29 118.5(3) . . . . ?
C24 C26 C28 Cr1 61.9(2) . . . . ?
C27 C26 C28 Cr1 -119.6(4) . . . . ?
C6S C1S C2S C3S 1.9(6) . . . . ?
Cl1S C1S C2S C3S -178.7(4) . . . . ?
C6S C1S C2S Cl2S -178.0(3) . . . . ?
Cl1S C1S C2S Cl2S 1.5(5) . . . . ?
C1S C2S C3S C4S 0.3(7) . . . . ?
Cl2S C2S C3S C4S -179.8(4) . . . . ?
C2S C3S C4S C5S -1.4(8) . . . . ?
C3S C4S C5S C6S 0.2(7) . . . . ?
C4S C5S C6S C1S 2.1(7) . . . . ?
C2S C1S C6S C5S -3.1(6) . . . . ?
Cl1S C1S C6S C5S 177.4(4) . . . . ?
